data_4516665
loop_
_publ_author_name
'Tseng, Kuei-Nin T.'
'Kampf, Jeff W.'
'Szymczak, Nathaniel K.'

_publ_section_title
;
 Mechanism of N,N,N-Amide Ruthenium(II) Hydride Mediated Acceptorless
 Alcohol Dehydrogenation: Inner-Sphere \b-H Elimination versus
 Outer-Sphere Bifunctional Metal--Ligand Cooperativity
;
_journal_issue 9
_journal_name_full 'ACS Catalysis'
_journal_page_first 5468
_journal_paper_doi 10.1021/acscatal.5b00952
_journal_volume 5
_journal_year 2015
_chemical_formula_moiety 'C54 H42 Cl N5 P2 Ru'
_chemical_formula_sum 'C54 H42 Cl N5 P2 Ru'
_chemical_formula_weight 959.39
_space_group_IT_number 14
_space_group_name_Hall '-P 2ybc'
_space_group_name_H-M_alt 'P 1 21/c 1'
_symmetry_cell_setting monoclinic
_symmetry_space_group_name_H-M 'P 1 21/c 1'
_atom_sites_solution_hydrogens geom
_atom_sites_solution_primary direct
_atom_sites_solution_secondary difmap
_audit_creation_method SHELXL-97
_cell_angle_alpha 90.00
_cell_angle_beta 104.485(7)
_cell_angle_gamma 90.00
_cell_formula_units_Z 4
_cell_length_a 11.5459(2)
_cell_length_b 20.4778(4)
_cell_length_c 18.8418(13)
_cell_measurement_reflns_used 85947
_cell_measurement_temperature 85(2)
_cell_measurement_theta_max 68.30
_cell_measurement_theta_min 2.20
_cell_volume 4313.2(3)
_computing_cell_refinement 'CrystalClear-SM Expert 2.0 r12'
_computing_data_collection 'CrystalClear-SM Expert 2.0 r12 (Rigaku, 2011)'
_computing_data_reduction 'CrystalClear-SM Expert 2.0 r12'
_computing_molecular_graphics 'Bruker SHELXTL'
_computing_publication_material 'Bruker SHELXTL'
_computing_structure_refinement 'SHELXL-97 (Sheldrick, 1997)'
_computing_structure_solution 'SHELXS-97 (Sheldrick, 1990)'
_diffrn_ambient_temperature 85(2)
_diffrn_detector_area_resol_mean 29.257
_diffrn_measured_fraction_theta_full 1.000
_diffrn_measured_fraction_theta_max 1.000
_diffrn_measurement_device_type 'Rigaku Saturn944+ CCD'
_diffrn_measurement_method \w
_diffrn_radiation_monochromator confocal
_diffrn_radiation_source 'micro-focus rotating anode'
_diffrn_radiation_type CuK\a
_diffrn_radiation_wavelength 1.54178
_diffrn_reflns_av_R_equivalents 0.0476
_diffrn_reflns_av_sigmaI/netI 0.0197
_diffrn_reflns_limit_h_max 13
_diffrn_reflns_limit_h_min -13
_diffrn_reflns_limit_k_max 24
_diffrn_reflns_limit_k_min -24
_diffrn_reflns_limit_l_max 22
_diffrn_reflns_limit_l_min -22
_diffrn_reflns_number 117709
_diffrn_reflns_theta_full 68.24
_diffrn_reflns_theta_max 68.24
_diffrn_reflns_theta_min 3.24
_exptl_absorpt_coefficient_mu 4.567
_exptl_absorpt_correction_T_max 0.7114
_exptl_absorpt_correction_T_min 0.5286
_exptl_absorpt_correction_type multi-scan
_exptl_absorpt_process_details
; 
    Higashi, T. (1995). Program for Absorption Correction. 
    Rigaku Corporation, Tokyo, Japan. 
;
_exptl_crystal_colour brown
_exptl_crystal_density_diffrn 1.477
_exptl_crystal_density_method 'not measured'
_exptl_crystal_description block
_exptl_crystal_F_000 1968
_exptl_crystal_size_max 0.16
_exptl_crystal_size_mid 0.08
_exptl_crystal_size_min 0.08
_refine_diff_density_max 0.379
_refine_diff_density_min -0.421
_refine_diff_density_rms 0.053
_refine_ls_extinction_method none
_refine_ls_goodness_of_fit_ref 1.039
_refine_ls_hydrogen_treatment constr
_refine_ls_matrix_type full
_refine_ls_number_parameters 568
_refine_ls_number_reflns 7902
_refine_ls_number_restraints 0
_refine_ls_restrained_S_all 1.039
_refine_ls_R_factor_all 0.0225
_refine_ls_R_factor_gt 0.0223
_refine_ls_shift/su_max 0.005
_refine_ls_shift/su_mean 0.000
_refine_ls_structure_factor_coef Fsqd
_refine_ls_weighting_details 'calc w=1/[\s^2^(Fo^2^)+(0.0228P)^2^+4.0683P] where P=(Fo^2^+2Fc^2^)/3'
_refine_ls_weighting_scheme calc
_refine_ls_wR_factor_gt 0.0551
_refine_ls_wR_factor_ref 0.0552
_reflns_number_gt 7812
_reflns_number_total 7902
_reflns_threshold_expression >2sigma(I)
_cod_data_source_file cs5b00952_si_002.cif
_cod_data_source_block kt2127
_cod_original_sg_symbol_H-M P2(1)/c
_cod_database_code 4516665

loop_
_symmetry_equiv_pos_as_xyz
'x, y, z'
'-x, y+1/2, -z+1/2'
'-x, -y, -z'
'x, -y-1/2, z-1/2'

loop_
_atom_site_label
_atom_site_type_symbol
_atom_site_fract_x
_atom_site_fract_y
_atom_site_fract_z
_atom_site_U_iso_or_equiv
_atom_site_adp_type
_atom_site_occupancy
_atom_site_symmetry_multiplicity
_atom_site_calc_flag
_atom_site_refinement_flags
Ru1 Ru 0.418043(9) 0.116468(5) 0.805117(6) 0.00766(4) Uani 1 1 d .
Cl1 Cl 0.53384(3) 0.136401(18) 0.932911(19) 0.01239(8) Uani 1 1 d .
P1 P 0.60597(3) 0.143347(19) 0.77636(2) 0.00903(8) Uani 1 1 d .
P2 P 0.23139(3) 0.087918(19) 0.82969(2) 0.00926(8) Uani 1 1 d .
N1 N 0.46310(11) 0.01737(6) 0.81575(7) 0.0108(3) Uani 1 1 d .
N2 N 0.41301(12) -0.00850(7) 0.68538(7) 0.0131(3) Uani 1 1 d .
N3 N 0.34451(11) 0.10133(7) 0.69796(7) 0.0104(3) Uani 1 1 d .
N4 N 0.26081(12) 0.20786(7) 0.66035(7) 0.0124(3) Uani 1 1 d .
N5 N 0.35320(11) 0.21348(6) 0.79180(7) 0.0101(3) Uani 1 1 d .
C1 C 0.49134(13) -0.01030(8) 0.88368(9) 0.0129(3) Uani 1 1 d .
H1A H 0.4838 0.0159 0.9239 0.015 Uiso 1 1 calc R
C2 C 0.52993(14) -0.07348(8) 0.89774(9) 0.0163(3) Uani 1 1 d .
H2B H 0.5459 -0.0907 0.9460 0.020 Uiso 1 1 calc R
C3 C 0.54516(15) -0.11177(8) 0.83965(10) 0.0175(3) Uani 1 1 d .
H3A H 0.5776 -0.1545 0.8479 0.021 Uiso 1 1 calc R
C4 C 0.51219(14) -0.08619(8) 0.77050(9) 0.0164(3) Uani 1 1 d .
H4B H 0.5220 -0.1115 0.7302 0.020 Uiso 1 1 calc R
C5 C 0.46384(14) -0.02278(8) 0.75820(9) 0.0123(3) Uani 1 1 d .
C6 C 0.35540(14) 0.04497(8) 0.66132(8) 0.0117(3) Uani 1 1 d .
C7 C 0.29159(14) 0.05331(8) 0.58354(9) 0.0141(3) Uani 1 1 d .
C8 C 0.27103(16) 0.01037(9) 0.52463(9) 0.0186(3) Uani 1 1 d .
H8A H 0.3021 -0.0328 0.5298 0.022 Uiso 1 1 calc R
C9 C 0.20259(17) 0.03355(9) 0.45733(9) 0.0226(4) Uani 1 1 d .
H9A H 0.1876 0.0057 0.4157 0.027 Uiso 1 1 calc R
C10 C 0.15603(16) 0.09650(9) 0.45024(9) 0.0210(4) Uani 1 1 d .
H10A H 0.1082 0.1105 0.4041 0.025 Uiso 1 1 calc R
C11 C 0.17809(15) 0.13963(9) 0.50957(9) 0.0170(3) Uani 1 1 d .
H11A H 0.1471 0.1828 0.5046 0.020 Uiso 1 1 calc R
C12 C 0.24734(14) 0.11663(8) 0.57609(9) 0.0133(3) Uani 1 1 d .
C13 C 0.28512(13) 0.14731(8) 0.64938(8) 0.0112(3) Uani 1 1 d .
C14 C 0.28794(13) 0.23908(8) 0.72727(8) 0.0120(3) Uani 1 1 d .
C15 C 0.24051(15) 0.30276(8) 0.72546(9) 0.0165(3) Uani 1 1 d .
H15A H 0.1968 0.3203 0.6800 0.020 Uiso 1 1 calc R
C16 C 0.25588(15) 0.33997(8) 0.78768(9) 0.0181(3) Uani 1 1 d .
H16A H 0.2226 0.3825 0.7860 0.022 Uiso 1 1 calc R
C17 C 0.32188(15) 0.31323(8) 0.85329(9) 0.0161(3) Uani 1 1 d .
H17A H 0.3343 0.3371 0.8978 0.019 Uiso 1 1 calc R
C18 C 0.36856(14) 0.25180(8) 0.85248(9) 0.0128(3) Uani 1 1 d .
H18A H 0.4150 0.2347 0.8975 0.015 Uiso 1 1 calc R
C19 C 0.69129(14) 0.21314(8) 0.82504(8) 0.0126(3) Uani 1 1 d .
C20 C 0.63420(14) 0.27251(8) 0.82968(9) 0.0153(3) Uani 1 1 d .
H20A H 0.5511 0.2767 0.8075 0.018 Uiso 1 1 calc R
C21 C 0.69695(16) 0.32558(9) 0.86623(9) 0.0179(3) Uani 1 1 d .
H21A H 0.6567 0.3656 0.8690 0.021 Uiso 1 1 calc R
C22 C 0.81827(17) 0.32008(9) 0.89866(10) 0.0238(4) Uani 1 1 d .
H22A H 0.8613 0.3560 0.9244 0.029 Uiso 1 1 calc R
C23 C 0.87626(17) 0.26183(10) 0.89325(12) 0.0315(5) Uani 1 1 d .
H23A H 0.9597 0.2581 0.9147 0.038 Uiso 1 1 calc R
C24 C 0.81326(16) 0.20862(9) 0.85664(11) 0.0237(4) Uani 1 1 d .
H24A H 0.8541 0.1689 0.8533 0.028 Uiso 1 1 calc R
C25 C 0.71748(13) 0.07701(8) 0.79584(8) 0.0117(3) Uani 1 1 d .
C26 C 0.73427(14) 0.04446(8) 0.86311(9) 0.0126(3) Uani 1 1 d .
H26A H 0.6909 0.0582 0.8972 0.015 Uiso 1 1 calc R
C27 C 0.81348(14) -0.00758(8) 0.88064(9) 0.0148(3) Uani 1 1 d .
H27A H 0.8233 -0.0295 0.9262 0.018 Uiso 1 1 calc R
C28 C 0.87841(14) -0.02769(8) 0.83166(9) 0.0157(3) Uani 1 1 d .
H28A H 0.9315 -0.0638 0.8431 0.019 Uiso 1 1 calc R
C29 C 0.86514(14) 0.00543(8) 0.76584(9) 0.0145(3) Uani 1 1 d .
H29A H 0.9107 -0.0076 0.7327 0.017 Uiso 1 1 calc R
C30 C 0.78569(14) 0.05757(8) 0.74785(9) 0.0133(3) Uani 1 1 d .
H30A H 0.7778 0.0800 0.7028 0.016 Uiso 1 1 calc R
C31 C 0.59480(13) 0.16370(8) 0.67968(8) 0.0119(3) Uani 1 1 d .
C32 C 0.60158(14) 0.22792(8) 0.65647(9) 0.0158(3) Uani 1 1 d .
H32A H 0.6171 0.2622 0.6915 0.019 Uiso 1 1 calc R
C33 C 0.58582(15) 0.24232(9) 0.58227(9) 0.0195(4) Uani 1 1 d .
H33A H 0.5897 0.2863 0.5670 0.023 Uiso 1 1 calc R
C34 C 0.56454(15) 0.19272(9) 0.53086(9) 0.0198(4) Uani 1 1 d .
H34A H 0.5556 0.2025 0.4805 0.024 Uiso 1 1 calc R
C35 C 0.55632(15) 0.12864(9) 0.55303(9) 0.0187(3) Uani 1 1 d .
H35A H 0.5407 0.0946 0.5177 0.022 Uiso 1 1 calc R
C36 C 0.57092(14) 0.11407(8) 0.62673(9) 0.0143(3) Uani 1 1 d .
H36A H 0.5647 0.0701 0.6414 0.017 Uiso 1 1 calc R
C37 C 0.18353(14) 0.11874(8) 0.90973(9) 0.0121(3) Uani 1 1 d .
C38 C 0.25519(14) 0.15872(8) 0.96222(9) 0.0137(3) Uani 1 1 d .
H38A H 0.3339 0.1691 0.9590 0.016 Uiso 1 1 calc R
C39 C 0.21249(15) 0.18384(8) 1.01973(9) 0.0165(3) Uani 1 1 d .
H39A H 0.2612 0.2123 1.0546 0.020 Uiso 1 1 calc R
C40 C 0.09879(15) 0.16722(9) 1.02583(9) 0.0192(4) Uani 1 1 d .
H40A H 0.0691 0.1847 1.0645 0.023 Uiso 1 1 calc R
C41 C 0.02855(15) 0.12500(9) 0.97521(10) 0.0192(4) Uani 1 1 d .
H41A H -0.0479 0.1122 0.9805 0.023 Uiso 1 1 calc R
C42 C 0.06957(15) 0.10152(9) 0.91701(9) 0.0158(3) Uani 1 1 d .
H42A H 0.0202 0.0736 0.8818 0.019 Uiso 1 1 calc R
C43 C 0.20928(13) -0.00042(8) 0.84007(9) 0.0121(3) Uani 1 1 d .
C44 C 0.19614(15) -0.04426(8) 0.78170(9) 0.0162(3) Uani 1 1 d .
H44A H 0.1944 -0.0284 0.7341 0.019 Uiso 1 1 calc R
C45 C 0.18560(17) -0.11082(9) 0.79271(10) 0.0206(4) Uani 1 1 d .
H45A H 0.1737 -0.1399 0.7522 0.025 Uiso 1 1 calc R
C46 C 0.19232(15) -0.13523(9) 0.86236(10) 0.0190(3) Uani 1 1 d .
H46A H 0.1834 -0.1807 0.8695 0.023 Uiso 1 1 calc R
C47 C 0.21209(14) -0.09268(9) 0.92126(9) 0.0163(3) Uani 1 1 d .
H47A H 0.2204 -0.1093 0.9694 0.020 Uiso 1 1 calc R
C48 C 0.21980(14) -0.02603(8) 0.91053(9) 0.0142(3) Uani 1 1 d .
H48A H 0.2324 0.0027 0.9514 0.017 Uiso 1 1 calc R
C49 C 0.10510(14) 0.11770(8) 0.75597(9) 0.0130(3) Uani 1 1 d .
C50 C 0.06562(14) 0.08709(9) 0.68771(9) 0.0151(3) Uani 1 1 d .
H50A H 0.0991 0.0463 0.6793 0.018 Uiso 1 1 calc R
C51 C -0.02219(15) 0.11574(9) 0.63210(10) 0.0196(4) Uani 1 1 d .
H51A H -0.0476 0.0944 0.5861 0.024 Uiso 1 1 calc R
C52 C -0.07289(16) 0.17497(10) 0.64307(10) 0.0235(4) Uani 1 1 d .
H52A H -0.1332 0.1942 0.6051 0.028 Uiso 1 1 calc R
C53 C -0.03413(17) 0.20580(10) 0.71052(10) 0.0249(4) Uani 1 1 d .
H53A H -0.0686 0.2463 0.7188 0.030 Uiso 1 1 calc R
C54 C 0.05446(15) 0.17791(9) 0.76582(9) 0.0184(3) Uani 1 1 d .
H54A H 0.0812 0.2002 0.8112 0.022 Uiso 1 1 calc R

loop_
_atom_site_aniso_label
_atom_site_aniso_U_11
_atom_site_aniso_U_22
_atom_site_aniso_U_33
_atom_site_aniso_U_23
_atom_site_aniso_U_13
_atom_site_aniso_U_12
Ru1 0.00819(7) 0.00758(7) 0.00757(6) 0.00052(4) 0.00261(4) 0.00055(4)
Cl1 0.01216(17) 0.01530(18) 0.00935(16) -0.00045(13) 0.00200(13) 0.00211(14)
P1 0.00874(17) 0.00937(19) 0.00940(17) 0.00077(14) 0.00306(14) 0.00022(14)
P2 0.00886(17) 0.01002(19) 0.00969(17) -0.00016(14) 0.00380(14) -0.00018(14)
N1 0.0086(6) 0.0113(7) 0.0131(6) 0.0017(5) 0.0038(5) 0.0001(5)
N2 0.0146(6) 0.0124(7) 0.0131(6) -0.0015(5) 0.0051(5) -0.0006(5)
N3 0.0099(6) 0.0102(6) 0.0124(6) 0.0014(5) 0.0049(5) 0.0000(5)
N4 0.0132(6) 0.0126(7) 0.0116(6) 0.0014(5) 0.0033(5) -0.0006(5)
N5 0.0091(6) 0.0096(6) 0.0122(6) 0.0009(5) 0.0039(5) -0.0005(5)
C1 0.0099(7) 0.0157(8) 0.0143(7) 0.0034(6) 0.0054(6) 0.0008(6)
C2 0.0140(8) 0.0169(8) 0.0187(8) 0.0069(7) 0.0057(6) 0.0010(6)
C3 0.0174(8) 0.0100(8) 0.0257(9) 0.0031(6) 0.0063(7) 0.0027(6)
C4 0.0152(8) 0.0129(8) 0.0218(8) -0.0021(6) 0.0058(6) 0.0012(6)
C5 0.0110(7) 0.0108(8) 0.0166(8) 0.0006(6) 0.0060(6) -0.0008(6)
C6 0.0114(7) 0.0125(8) 0.0128(7) -0.0010(6) 0.0062(6) -0.0023(6)
C7 0.0135(7) 0.0176(8) 0.0123(7) -0.0003(6) 0.0050(6) -0.0038(6)
C8 0.0236(9) 0.0174(9) 0.0158(8) -0.0036(7) 0.0069(7) -0.0043(7)
C9 0.0294(10) 0.0253(10) 0.0125(8) -0.0063(7) 0.0042(7) -0.0105(8)
C10 0.0228(9) 0.0274(10) 0.0108(8) 0.0015(7) 0.0003(7) -0.0083(8)
C11 0.0176(8) 0.0191(9) 0.0133(8) 0.0035(7) 0.0021(6) -0.0038(7)
C12 0.0133(8) 0.0161(8) 0.0113(8) -0.0004(6) 0.0044(6) -0.0056(6)
C13 0.0095(7) 0.0144(8) 0.0102(7) 0.0020(6) 0.0032(6) -0.0023(6)
C14 0.0113(7) 0.0123(8) 0.0135(7) 0.0027(6) 0.0051(6) -0.0012(6)
C15 0.0178(8) 0.0143(8) 0.0165(8) 0.0045(6) 0.0031(6) 0.0027(6)
C16 0.0217(8) 0.0115(8) 0.0225(9) 0.0022(7) 0.0080(7) 0.0046(7)
C17 0.0201(8) 0.0135(8) 0.0158(8) -0.0026(6) 0.0068(6) 0.0002(6)
C18 0.0121(7) 0.0136(8) 0.0133(7) -0.0003(6) 0.0045(6) -0.0007(6)
C19 0.0153(8) 0.0127(8) 0.0101(7) 0.0006(6) 0.0037(6) -0.0014(6)
C20 0.0139(8) 0.0149(8) 0.0186(8) 0.0006(6) 0.0069(6) -0.0014(6)
C21 0.0222(8) 0.0139(8) 0.0193(8) -0.0011(6) 0.0084(7) -0.0009(7)
C22 0.0272(9) 0.0172(9) 0.0225(9) -0.0035(7) -0.0019(7) -0.0062(7)
C23 0.0189(9) 0.0232(10) 0.0422(12) -0.0050(9) -0.0112(8) 0.0003(8)
C24 0.0176(8) 0.0168(9) 0.0321(10) -0.0029(7) -0.0022(7) 0.0022(7)
C25 0.0103(7) 0.0099(7) 0.0147(7) -0.0009(6) 0.0026(6) -0.0020(6)
C26 0.0103(7) 0.0136(8) 0.0145(7) -0.0004(6) 0.0041(6) -0.0006(6)
C27 0.0135(7) 0.0154(8) 0.0149(8) 0.0037(6) 0.0023(6) -0.0004(6)
C28 0.0123(7) 0.0111(8) 0.0228(8) -0.0003(6) 0.0028(6) 0.0013(6)
C29 0.0126(7) 0.0139(8) 0.0187(8) -0.0040(6) 0.0072(6) -0.0010(6)
C30 0.0115(7) 0.0142(8) 0.0143(7) 0.0005(6) 0.0034(6) -0.0017(6)
C31 0.0076(7) 0.0159(8) 0.0123(7) 0.0028(6) 0.0027(6) 0.0014(6)
C32 0.0165(8) 0.0169(8) 0.0146(8) 0.0010(6) 0.0051(6) 0.0001(6)
C33 0.0207(8) 0.0203(9) 0.0183(8) 0.0080(7) 0.0060(7) 0.0011(7)
C34 0.0179(8) 0.0298(10) 0.0122(8) 0.0057(7) 0.0047(6) 0.0024(7)
C35 0.0168(8) 0.0256(9) 0.0139(8) -0.0033(7) 0.0041(6) 0.0003(7)
C36 0.0118(7) 0.0166(9) 0.0156(8) 0.0005(6) 0.0056(6) -0.0013(6)
C37 0.0137(8) 0.0117(8) 0.0117(7) 0.0019(6) 0.0044(6) 0.0026(6)
C38 0.0139(7) 0.0123(8) 0.0150(7) 0.0016(6) 0.0040(6) 0.0023(6)
C39 0.0195(8) 0.0152(8) 0.0133(8) -0.0012(6) 0.0015(6) 0.0047(7)
C40 0.0211(8) 0.0239(9) 0.0142(8) 0.0003(7) 0.0071(7) 0.0093(7)
C41 0.0144(8) 0.0263(10) 0.0189(8) 0.0018(7) 0.0075(7) 0.0033(7)
C42 0.0143(8) 0.0179(8) 0.0154(8) -0.0005(7) 0.0038(6) 0.0002(7)
C43 0.0079(7) 0.0135(8) 0.0157(8) 0.0001(6) 0.0048(6) 0.0006(6)
C44 0.0182(8) 0.0158(8) 0.0155(8) -0.0001(6) 0.0057(6) 0.0001(6)
C45 0.0255(9) 0.0143(9) 0.0226(9) -0.0055(7) 0.0072(7) -0.0023(7)
C46 0.0178(8) 0.0108(8) 0.0287(9) 0.0017(7) 0.0064(7) -0.0020(7)
C47 0.0124(7) 0.0179(9) 0.0197(8) 0.0054(7) 0.0060(6) -0.0001(6)
C48 0.0124(7) 0.0158(8) 0.0152(8) -0.0007(6) 0.0051(6) 0.0002(6)
C49 0.0100(7) 0.0156(8) 0.0142(8) 0.0032(6) 0.0049(6) -0.0012(6)
C50 0.0122(7) 0.0183(9) 0.0155(8) 0.0019(6) 0.0046(6) -0.0020(6)
C51 0.0159(8) 0.0280(10) 0.0142(8) 0.0032(7) 0.0023(7) -0.0060(7)
C52 0.0159(8) 0.0278(10) 0.0243(9) 0.0116(8) 0.0002(7) 0.0022(7)
C53 0.0231(9) 0.0215(10) 0.0285(10) 0.0044(8) 0.0036(8) 0.0077(7)
C54 0.0184(8) 0.0167(9) 0.0193(8) 0.0011(7) 0.0032(7) 0.0018(7)

loop_
_atom_type_symbol
_atom_type_description
_atom_type_scat_dispersion_real
_atom_type_scat_dispersion_imag
_atom_type_scat_source
C C 0.0181 0.0091 'International Tables Vol C Tables 4.2.6.8 and 6.1.1.4'
H H 0.0000 0.0000 'International Tables Vol C Tables 4.2.6.8 and 6.1.1.4'
N N 0.0311 0.0180 'International Tables Vol C Tables 4.2.6.8 and 6.1.1.4'
P P 0.2955 0.4335 'International Tables Vol C Tables 4.2.6.8 and 6.1.1.4'
Cl Cl 0.3639 0.7018 'International Tables Vol C Tables 4.2.6.8 and 6.1.1.4'
Ru Ru 0.0552 3.2960 'International Tables Vol C Tables 4.2.6.8 and 6.1.1.4'

loop_
_geom_angle_atom_site_label_1
_geom_angle_atom_site_label_2
_geom_angle_atom_site_label_3
_geom_angle
N3 Ru1 N1 88.79(5)
N3 Ru1 N5 88.72(5)
N1 Ru1 N5 173.89(5)
N3 Ru1 P2 88.97(4)
N1 Ru1 P2 87.64(4)
N5 Ru1 P2 86.74(3)
N3 Ru1 P1 89.27(4)
N1 Ru1 P1 91.52(4)
N5 Ru1 P1 94.02(3)
P2 Ru1 P1 178.069(13)
N3 Ru1 Cl1 172.56(4)
N1 Ru1 Cl1 90.34(4)
N5 Ru1 Cl1 92.84(4)
P2 Ru1 Cl1 98.376(14)
P1 Ru1 Cl1 83.365(13)
C31 P1 C25 103.67(7)
C31 P1 C19 102.31(7)
C25 P1 C19 102.26(7)
C31 P1 Ru1 115.26(5)
C25 P1 Ru1 114.02(5)
C19 P1 Ru1 117.43(5)
C37 P2 C43 99.87(7)
C37 P2 C49 99.23(7)
C43 P2 C49 107.41(7)
C37 P2 Ru1 123.02(5)
C43 P2 Ru1 114.61(5)
C49 P2 Ru1 110.75(5)
C5 N1 C1 116.68(14)
C5 N1 Ru1 124.06(10)
C1 N1 Ru1 119.24(11)
C6 N2 C5 125.22(14)
C6 N3 C13 109.67(13)
C6 N3 Ru1 124.67(11)
C13 N3 Ru1 125.44(11)
C13 N4 C14 125.42(14)
C18 N5 C14 116.98(13)
C18 N5 Ru1 118.28(10)
C14 N5 Ru1 124.51(11)
N1 C1 C2 124.27(15)
N1 C1 H1A 117.9
C2 C1 H1A 117.9
C1 C2 C3 118.54(15)
C1 C2 H2B 120.7
C3 C2 H2B 120.7
C4 C3 C2 118.26(15)
C4 C3 H3A 120.9
C2 C3 H3A 120.9
C3 C4 C5 120.94(16)
C3 C4 H4B 119.5
C5 C4 H4B 119.5
N1 C5 N2 125.22(14)
N1 C5 C4 120.41(15)
N2 C5 C4 114.25(14)
N2 C6 N3 129.62(14)
N2 C6 C7 121.84(14)
N3 C6 C7 108.51(14)
C12 C7 C8 121.71(15)
C12 C7 C6 106.75(14)
C8 C7 C6 131.52(16)
C7 C8 C9 117.02(17)
C7 C8 H8A 121.5
C9 C8 H8A 121.5
C10 C9 C8 121.27(16)
C10 C9 H9A 119.4
C8 C9 H9A 119.4
C9 C10 C11 121.36(16)
C9 C10 H10A 119.3
C11 C10 H10A 119.3
C12 C11 C10 117.13(17)
C12 C11 H11A 121.4
C10 C11 H11A 121.4
C7 C12 C11 121.48(15)
C7 C12 C13 106.69(14)
C11 C12 C13 131.79(16)
N4 C13 N3 129.86(14)
N4 C13 C12 121.92(14)
N3 C13 C12 108.22(14)
N5 C14 N4 125.83(14)
N5 C14 C15 120.05(14)
N4 C14 C15 114.11(14)
C16 C15 C14 121.74(15)
C16 C15 H15A 119.1
C14 C15 H15A 119.1
C15 C16 C17 117.73(16)
C15 C16 H16A 121.1
C17 C16 H16A 121.1
C18 C17 C16 118.74(15)
C18 C17 H17A 120.6
C16 C17 H17A 120.6
N5 C18 C17 124.73(15)
N5 C18 H18A 117.6
C17 C18 H18A 117.6
C24 C19 C20 118.39(15)
C24 C19 P1 121.33(13)
C20 C19 P1 120.27(12)
C21 C20 C19 121.09(15)
C21 C20 H20A 119.5
C19 C20 H20A 119.5
C22 C21 C20 119.95(16)
C22 C21 H21A 120.0
C20 C21 H21A 120.0
C23 C22 C21 119.45(17)
C23 C22 H22A 120.3
C21 C22 H22A 120.3
C22 C23 C24 120.55(17)
C22 C23 H23A 119.7
C24 C23 H23A 119.7
C19 C24 C23 120.54(17)
C19 C24 H24A 119.7
C23 C24 H24A 119.7
C30 C25 C26 118.48(14)
C30 C25 P1 124.02(12)
C26 C25 P1 117.51(12)
C27 C26 C25 120.90(14)
C27 C26 H26A 119.6
C25 C26 H26A 119.6
C28 C27 C26 120.13(15)
C28 C27 H27A 119.9
C26 C27 H27A 119.9
C29 C28 C27 119.44(15)
C29 C28 H28A 120.3
C27 C28 H28A 120.3
C28 C29 C30 120.71(15)
C28 C29 H29A 119.6
C30 C29 H29A 119.6
C29 C30 C25 120.29(15)
C29 C30 H30A 119.9
C25 C30 H30A 119.9
C32 C31 C36 118.48(14)
C32 C31 P1 121.88(12)
C36 C31 P1 119.50(12)
C31 C32 C33 120.67(16)
C31 C32 H32A 119.7
C33 C32 H32A 119.7
C34 C33 C32 120.16(17)
C34 C33 H33A 119.9
C32 C33 H33A 119.9
C33 C34 C35 119.84(15)
C33 C34 H34A 120.1
C35 C34 H34A 120.1
C34 C35 C36 120.25(16)
C34 C35 H35A 119.9
C36 C35 H35A 119.9
C35 C36 C31 120.59(16)
C35 C36 H36A 119.7
C31 C36 H36A 119.7
C38 C37 C42 119.08(15)
C38 C37 P2 122.57(12)
C42 C37 P2 118.35(12)
C37 C38 C39 120.49(15)
C37 C38 H38A 119.8
C39 C38 H38A 119.8
C40 C39 C38 119.91(16)
C40 C39 H39A 120.0
C38 C39 H39A 120.0
C39 C40 C41 119.84(15)
C39 C40 H40A 120.1
C41 C40 H40A 120.1
C42 C41 C40 120.23(16)
C42 C41 H41A 119.9
C40 C41 H41A 119.9
C41 C42 C37 120.36(16)
C41 C42 H42A 119.8
C37 C42 H42A 119.8
C44 C43 C48 118.07(15)
C44 C43 P2 122.49(12)
C48 C43 P2 119.01(12)
C45 C44 C43 120.61(16)
C45 C44 H44A 119.7
C43 C44 H44A 119.7
C46 C45 C44 120.55(16)
C46 C45 H45A 119.7
C44 C45 H45A 119.7
C47 C46 C45 119.36(16)
C47 C46 H46A 120.3
C45 C46 H46A 120.3
C46 C47 C48 120.44(16)
C46 C47 H47A 119.8
C48 C47 H47A 119.8
C47 C48 C43 120.81(15)
C47 C48 H48A 119.6
C43 C48 H48A 119.6
C54 C49 C50 117.78(15)
C54 C49 P2 117.99(13)
C50 C49 P2 123.85(13)
C51 C50 C49 120.73(16)
C51 C50 H50A 119.6
C49 C50 H50A 119.6
C52 C51 C50 120.81(17)
C52 C51 H51A 119.6
C50 C51 H51A 119.6
C51 C52 C53 118.91(16)
C51 C52 H52A 120.5
C53 C52 H52A 120.5
C54 C53 C52 120.54(17)
C54 C53 H53A 119.7
C52 C53 H53A 119.7
C53 C54 C49 121.21(17)
C53 C54 H54A 119.4
C49 C54 H54A 119.4

loop_
_geom_bond_atom_site_label_1
_geom_bond_atom_site_label_2
_geom_bond_distance
Ru1 N3 2.0089(13)
Ru1 N1 2.0921(13)
Ru1 N5 2.1157(13)
Ru1 P2 2.3874(4)
Ru1 P1 2.4275(4)
Ru1 Cl1 2.4782(4)
P1 C31 1.8414(16)
P1 C25 1.8443(16)
P1 C19 1.8445(17)
P2 C37 1.8426(16)
P2 C43 1.8442(17)
P2 C49 1.8478(17)
N1 C5 1.362(2)
N1 C1 1.363(2)
N2 C6 1.302(2)
N2 C5 1.382(2)
N3 C6 1.367(2)
N3 C13 1.371(2)
N4 C13 1.299(2)
N4 C14 1.378(2)
N5 C18 1.361(2)
N5 C14 1.365(2)
C1 C2 1.372(2)
C1 H1A 0.9500
C2 C3 1.393(3)
C2 H2B 0.9500
C3 C4 1.367(2)
C3 H3A 0.9500
C4 C5 1.410(2)
C4 H4B 0.9500
C6 C7 1.476(2)
C7 C12 1.388(2)
C7 C8 1.389(2)
C8 C9 1.399(3)
C8 H8A 0.9500
C9 C10 1.390(3)
C9 H9A 0.9500
C10 C11 1.397(3)
C10 H10A 0.9500
C11 C12 1.390(2)
C11 H11A 0.9500
C12 C13 1.480(2)
C14 C15 1.411(2)
C15 C16 1.372(2)
C15 H15A 0.9500
C16 C17 1.392(2)
C16 H16A 0.9500
C17 C18 1.370(2)
C17 H17A 0.9500
C18 H18A 0.9500
C19 C24 1.388(2)
C19 C20 1.396(2)
C20 C21 1.389(2)
C20 H20A 0.9500
C21 C22 1.386(3)
C21 H21A 0.9500
C22 C23 1.384(3)
C22 H22A 0.9500
C23 C24 1.393(3)
C23 H23A 0.9500
C24 H24A 0.9500
C25 C30 1.397(2)
C25 C26 1.402(2)
C26 C27 1.389(2)
C26 H26A 0.9500
C27 C28 1.389(2)
C27 H27A 0.9500
C28 C29 1.388(2)
C28 H28A 0.9500
C29 C30 1.393(2)
C29 H29A 0.9500
C30 H30A 0.9500
C31 C32 1.394(2)
C31 C36 1.402(2)
C32 C33 1.396(2)
C32 H32A 0.9500
C33 C34 1.382(3)
C33 H33A 0.9500
C34 C35 1.388(3)
C34 H34A 0.9500
C35 C36 1.389(2)
C35 H35A 0.9500
C36 H36A 0.9500
C37 C38 1.387(2)
C37 C42 1.402(2)
C38 C39 1.396(2)
C38 H38A 0.9500
C39 C40 1.388(3)
C39 H39A 0.9500
C40 C41 1.388(3)
C40 H40A 0.9500
C41 C42 1.385(2)
C41 H41A 0.9500
C42 H42A 0.9500
C43 C44 1.398(2)
C43 C48 1.404(2)
C44 C45 1.389(2)
C44 H44A 0.9500
C45 C46 1.388(3)
C45 H45A 0.9500
C46 C47 1.384(3)
C46 H46A 0.9500
C47 C48 1.386(2)
C47 H47A 0.9500
C48 H48A 0.9500
C49 C54 1.397(2)
C49 C50 1.401(2)
C50 C51 1.392(2)
C50 H50A 0.9500
C51 C52 1.384(3)
C51 H51A 0.9500
C52 C53 1.389(3)
C52 H52A 0.9500
C53 C54 1.387(3)
C53 H53A 0.9500
C54 H54A 0.9500

loop_
_geom_torsion_atom_site_label_1
_geom_torsion_atom_site_label_2
_geom_torsion_atom_site_label_3
_geom_torsion_atom_site_label_4
_geom_torsion
N3 Ru1 P1 C31 17.75(7)
N1 Ru1 P1 C31 106.52(7)
N5 Ru1 P1 C31 -70.92(7)
P2 Ru1 P1 C31 42.3(4)
Cl1 Ru1 P1 C31 -163.31(6)
N3 Ru1 P1 C25 -102.01(7)
N1 Ru1 P1 C25 -13.23(7)
N5 Ru1 P1 C25 169.33(6)
P2 Ru1 P1 C25 -77.5(4)
Cl1 Ru1 P1 C25 76.93(6)
N3 Ru1 P1 C19 138.44(7)
N1 Ru1 P1 C19 -132.78(7)
N5 Ru1 P1 C19 49.78(7)
P2 Ru1 P1 C19 163.0(4)
Cl1 Ru1 P1 C19 -42.62(6)
N3 Ru1 P2 C37 -153.06(7)
N1 Ru1 P2 C37 118.11(7)
N5 Ru1 P2 C37 -64.28(7)
P1 Ru1 P2 C37 -178(40)
Cl1 Ru1 P2 C37 28.11(6)
N3 Ru1 P2 C43 85.44(7)
N1 Ru1 P2 C43 -3.40(7)
N5 Ru1 P2 C43 174.21(7)
P1 Ru1 P2 C43 60.9(4)
Cl1 Ru1 P2 C43 -93.40(6)
N3 Ru1 P2 C49 -36.27(7)
N1 Ru1 P2 C49 -125.10(7)
N5 Ru1 P2 C49 52.51(7)
P1 Ru1 P2 C49 -60.8(4)
Cl1 Ru1 P2 C49 144.90(6)
N3 Ru1 N1 C5 16.05(12)
N5 Ru1 N1 C5 82.0(5)
P2 Ru1 N1 C5 105.07(12)
P1 Ru1 N1 C5 -73.19(12)
Cl1 Ru1 N1 C5 -156.56(12)
N3 Ru1 N1 C1 -162.47(11)
N5 Ru1 N1 C1 -96.5(5)
P2 Ru1 N1 C1 -73.45(11)
P1 Ru1 N1 C1 108.30(11)
Cl1 Ru1 N1 C1 24.92(11)
N1 Ru1 N3 C6 -9.53(12)
N5 Ru1 N3 C6 176.04(12)
P2 Ru1 N3 C6 -97.19(12)
P1 Ru1 N3 C6 82.01(12)
Cl1 Ru1 N3 C6 73.8(3)
N1 Ru1 N3 C13 176.47(12)
N5 Ru1 N3 C13 2.05(12)
P2 Ru1 N3 C13 88.81(12)
P1 Ru1 N3 C13 -91.99(12)
Cl1 Ru1 N3 C13 -100.1(3)
N3 Ru1 N5 C18 175.10(11)
N1 Ru1 N5 C18 109.1(5)
P2 Ru1 N5 C18 86.06(11)
P1 Ru1 N5 C18 -95.72(11)
Cl1 Ru1 N5 C18 -12.18(11)
N3 Ru1 N5 C14 0.78(12)
N1 Ru1 N5 C14 -65.2(5)
P2 Ru1 N5 C14 -88.26(12)
P1 Ru1 N5 C14 89.96(12)
Cl1 Ru1 N5 C14 173.50(11)
C5 N1 C1 C2 6.0(2)
Ru1 N1 C1 C2 -175.42(12)
N1 C1 C2 C3 2.1(2)
C1 C2 C3 C4 -4.9(2)
C2 C3 C4 C5 -0.1(2)
C1 N1 C5 N2 164.70(14)
Ru1 N1 C5 N2 -13.8(2)
C1 N1 C5 C4 -11.0(2)
Ru1 N1 C5 C4 170.48(11)
C6 N2 C5 N1 -1.2(2)
C6 N2 C5 C4 174.75(15)
C3 C4 C5 N1 8.4(2)
C3 C4 C5 N2 -167.72(15)
C5 N2 C6 N3 9.5(3)
C5 N2 C6 C7 -172.69(14)
C13 N3 C6 N2 174.18(15)
Ru1 N3 C6 N2 -0.6(2)
C13 N3 C6 C7 -3.83(17)
Ru1 N3 C6 C7 -178.64(10)
N2 C6 C7 C12 -176.22(14)
N3 C6 C7 C12 1.97(17)
N2 C6 C7 C8 5.1(3)
N3 C6 C7 C8 -176.68(16)
C12 C7 C8 C9 -0.6(2)
C6 C7 C8 C9 177.91(16)
C7 C8 C9 C10 -0.9(3)
C8 C9 C10 C11 1.6(3)
C9 C10 C11 C12 -0.7(3)
C8 C7 C12 C11 1.4(2)
C6 C7 C12 C11 -177.42(14)
C8 C7 C12 C13 179.32(14)
C6 C7 C12 C13 0.50(16)
C10 C11 C12 C7 -0.7(2)
C10 C11 C12 C13 -178.04(16)
C14 N4 C13 N3 -2.5(3)
C14 N4 C13 C12 176.87(14)
C6 N3 C13 N4 -176.47(15)
Ru1 N3 C13 N4 -1.7(2)
C6 N3 C13 C12 4.13(17)
Ru1 N3 C13 C12 178.89(10)
C7 C12 C13 N4 177.74(14)
C11 C12 C13 N4 -4.6(3)
C7 C12 C13 N3 -2.81(17)
C11 C12 C13 N3 174.81(16)
C18 N5 C14 N4 -178.91(14)
Ru1 N5 C14 N4 -4.5(2)
C18 N5 C14 C15 0.4(2)
Ru1 N5 C14 C15 174.79(11)
C13 N4 C14 N5 5.8(2)
C13 N4 C14 C15 -173.53(15)
N5 C14 C15 C16 -1.4(2)
N4 C14 C15 C16 177.98(15)
C14 C15 C16 C17 0.9(3)
C15 C16 C17 C18 0.4(2)
C14 N5 C18 C17 1.1(2)
Ru1 N5 C18 C17 -173.69(13)
C16 C17 C18 N5 -1.5(2)
C31 P1 C19 C24 -99.74(15)
C25 P1 C19 C24 7.41(16)
Ru1 P1 C19 C24 133.01(13)
C31 P1 C19 C20 79.08(14)
C25 P1 C19 C20 -173.77(13)
Ru1 P1 C19 C20 -48.18(14)
C24 C19 C20 C21 -1.3(2)
P1 C19 C20 C21 179.89(12)
C19 C20 C21 C22 0.1(3)
C20 C21 C22 C23 1.0(3)
C21 C22 C23 C24 -1.1(3)
C20 C19 C24 C23 1.2(3)
P1 C19 C24 C23 -179.96(16)
C22 C23 C24 C19 0.0(3)
C31 P1 C25 C30 8.55(15)
C19 P1 C25 C30 -97.55(14)
Ru1 P1 C25 C30 134.65(12)
C31 P1 C25 C26 -171.54(12)
C19 P1 C25 C26 82.36(13)
Ru1 P1 C25 C26 -45.44(13)
C30 C25 C26 C27 -2.4(2)
P1 C25 C26 C27 177.65(12)
C25 C26 C27 C28 0.7(2)
C26 C27 C28 C29 1.2(2)
C27 C28 C29 C30 -1.4(2)
C28 C29 C30 C25 -0.4(2)
C26 C25 C30 C29 2.3(2)
P1 C25 C30 C29 -177.80(12)
C25 P1 C31 C32 -130.99(13)
C19 P1 C31 C32 -24.93(15)
Ru1 P1 C31 C32 103.70(13)
C25 P1 C31 C36 53.31(14)
C19 P1 C31 C36 159.37(12)
Ru1 P1 C31 C36 -71.99(13)
C36 C31 C32 C33 -0.5(2)
P1 C31 C32 C33 -176.21(12)
C31 C32 C33 C34 -0.7(3)
C32 C33 C34 C35 1.4(3)
C33 C34 C35 C36 -0.8(3)
C34 C35 C36 C31 -0.4(2)
C32 C31 C36 C35 1.0(2)
P1 C31 C36 C35 176.86(12)
C43 P2 C37 C38 125.73(14)
C49 P2 C37 C38 -124.63(14)
Ru1 P2 C37 C38 -2.38(16)
C43 P2 C37 C42 -55.04(14)
C49 P2 C37 C42 54.60(14)
Ru1 P2 C37 C42 176.86(10)
C42 C37 C38 C39 -2.8(2)
P2 C37 C38 C39 176.41(12)
C37 C38 C39 C40 1.9(2)
C38 C39 C40 C41 0.8(3)
C39 C40 C41 C42 -2.6(3)
C40 C41 C42 C37 1.7(3)
C38 C37 C42 C41 1.0(2)
P2 C37 C42 C41 -178.24(13)
C37 P2 C43 C44 159.01(13)
C49 P2 C43 C44 55.99(15)
Ru1 P2 C43 C44 -67.51(14)
C37 P2 C43 C48 -28.60(14)
C49 P2 C43 C48 -131.62(12)
Ru1 P2 C43 C48 104.87(12)
C48 C43 C44 C45 4.3(2)
P2 C43 C44 C45 176.79(13)
C43 C44 C45 C46 -2.4(3)
C44 C45 C46 C47 -1.3(3)
C45 C46 C47 C48 2.9(2)
C46 C47 C48 C43 -0.8(2)
C44 C43 C48 C47 -2.8(2)
P2 C43 C48 C47 -175.50(12)
C37 P2 C49 C54 35.72(14)
C43 P2 C49 C54 139.20(13)
Ru1 P2 C49 C54 -94.97(13)
C37 P2 C49 C50 -151.48(14)
C43 P2 C49 C50 -48.00(15)
Ru1 P2 C49 C50 77.84(14)
C54 C49 C50 C51 -0.7(2)
P2 C49 C50 C51 -173.52(12)
C49 C50 C51 C52 -0.3(3)
C50 C51 C52 C53 0.4(3)
C51 C52 C53 C54 0.4(3)
C52 C53 C54 C49 -1.4(3)
C50 C49 C54 C53 1.6(2)
P2 C49 C54 C53 174.81(14)
